data_4514335
loop_
_publ_author_name
'Mayorga-Martinez, Carmen C'
'Sofer, Zden\<ek'
'Luxa, Jan'
'Huber, \<St\<ep\'an'
'Sedmidubsk\'y, David'
'Br\'azda, Petr'
'Palatinus, Luk\'a\<s'
'Mikulics, Martin'
'Lazar, Petr'
'Medl\'in, Rostislav'
'Pumera, Martin'

_publ_section_title
;
 TaS3 Nanofibers: Layered Trichalcogenide for High-Performance Electronic
 and Sensing Devices.
;
_journal_issue 1
_journal_name_full 'ACS nano'
_journal_page_first 464
_journal_page_last 473
_journal_paper_doi 10.1021/acsnano.7b06853
_journal_volume 12
_journal_year 2018
_chemical_formula_analytical 'Ta1 S3'
_chemical_formula_moiety 'Ta1 S3'
_chemical_formula_structural 'Ta1 S3'
_chemical_formula_sum 'S3 Ta'
_chemical_formula_weight 277.14
_chemical_name_systematic 'Tantalum trisufide'
_space_group_IT_number 11
_symmetry_cell_setting monoclinic
_symmetry_Int_Tables_number 11
_symmetry_space_group_name_Hall '-P 2yb'
_symmetry_space_group_name_H-M 'P 1 21/m 1'
_cell_angle_alpha 90
_cell_angle_beta 110.0
_cell_angle_gamma 90
_cell_formula_units_Z 4
_cell_length_a 9.52
_cell_length_b 3.34
_cell_length_c 14.9
_cell_measurement_temperature 293
_cell_volume 445.200
_computing_cell_refinement
;
Jana2006 (Petricek et al., 2014).
;
_computing_data_collection
;
PETS (Palatinus, L., 2011).
;
_computing_data_reduction
;
PETS (Palatinus, L., 2011).
;
_computing_structure_refinement
;
Jana2006 (Petricek et al., 2014). Dynamical refinement (Palatinus, L. et al.
 2015).
;
_computing_structure_solution
;
Superflip (Palatinus et al., 2007).
;
_diffrn_ambient_temperature 293
_diffrn_detector ';CCD camera Olympus SIS Veleta;'
_diffrn_detector_area_resol_mean 2048.2048
_diffrn_measured_fraction_theta_full 0.68
_diffrn_measured_fraction_theta_max 0.66
_diffrn_measurement_device ';Transmission electron microscope;'
_diffrn_measurement_device_type ';Philips CM120;'
_diffrn_measurement_method PEDT
_diffrn_measurement_specimen_support ';Cu grid with carbon foil;'
_diffrn_radiation_probe electron
_diffrn_radiation_source LaB6
_diffrn_radiation_type electron
_diffrn_radiation_wavelength 0.0335
_diffrn_reflns_limit_h_max 12
_diffrn_reflns_limit_h_min -12
_diffrn_reflns_limit_k_max 4
_diffrn_reflns_limit_k_min -4
_diffrn_reflns_limit_l_max 21
_diffrn_reflns_limit_l_min -21
_diffrn_reflns_number 15484
_diffrn_reflns_reduction_process 'data integration with PETS'
_diffrn_reflns_theta_full 0.66
_diffrn_reflns_theta_max 1.34
_diffrn_reflns_theta_min 0.07
_diffrn_source 'electron microscope'
_diffrn_source_voltage 120
_exptl_absorpt_correction_type none
_exptl_crystal_density_diffrn 3.1757
_exptl_crystal_description
;
piece of nano-ribbon
;
_exptl_crystal_F_000 726
_exptl_crystal_size_max 0.0003
_exptl_crystal_size_mid 0.0001
_exptl_crystal_size_min 0.00005
_refine_ls_extinction_method none
_refine_ls_goodness_of_fit_gt 2.76
_refine_ls_goodness_of_fit_ref 2.10
_refine_ls_number_constraints 0
_refine_ls_number_parameters 147
_refine_ls_number_reflns 4056
_refine_ls_number_restraints 0
_refine_ls_R_factor_all 0.1358
_refine_ls_R_factor_gt 0.0705
_refine_ls_shift/su_max 0.0000
_refine_ls_shift/su_mean 0.0000
_refine_ls_structure_factor_coef F
_refine_ls_weighting_details ;w=1/(\s^2^(F)+0.0001F^2^);
_refine_ls_weighting_scheme sigma
_refine_ls_wR_factor_gt 0.0766
_refine_ls_wR_factor_ref 0.0785
_reflns_number_gt 2250
_reflns_number_total 4056
_reflns_threshold_expression I>3\s(I)
_cod_data_source_file nn7b06853_si_003.cif
_cod_data_source_block I
_cod_depositor_comments 'Adding full bibliography for 4514334--4514335.cif.'
_cod_original_cell_volume 446
_cod_original_formula_sum 'Ta1 S3'
_cod_database_code 4514335

loop_
_space_group_symop_id
_space_group_symop_operation_xyz
1 x,y,z
2 -x,y+1/2,-z
3 -x,-y,-z
4 x,-y+1/2,z

loop_
_atom_site_label
_atom_site_type_symbol
_atom_site_fract_x
_atom_site_fract_y
_atom_site_fract_z
_atom_site_adp_type
_atom_site_U_iso_or_equiv
_atom_site_site_symmetry_multiplicity
_atom_site_occupancy
_atom_site_calc_flag
Ta3 Ta -0.2974(2) 0.25 -0.45904(9) Uiso 0.0073(4) 2 1 d
Ta1 Ta -0.6414(2) -0.75 -0.11919(9) Uiso 0.0064(3) 2 1 d
Ta2 Ta -0.3060(2) -0.25 -0.20230(8) Uiso 0.0060(4) 2 1 d
S6 S -0.5149(6) -0.75 -0.2466(2) Uiso 0.0075(8) 2 1 d
S9 S -0.2430(7) -0.25 -0.5696(2) Uiso 0.0081(8) 2 1 d
S4 S -0.1667(7) -0.75 -0.0834(2) Uiso 0.0064(8) 2 1 d
S7 S -0.0885(7) -0.25 -0.4311(2) Uiso 0.0107(9) 2 1 d
S3 S -0.8021(6) -1.25 -0.2365(2) Uiso 0.0072(8) 2 1 d
S2 S -0.8296(7) -1.25 -0.1025(2) Uiso 0.0086(8) 2 1 d
S1 S -0.4352(6) -1.25 -0.0636(2) Uiso 0.0080(8) 2 1 d
S8 S -0.4451(7) -0.25 -0.4056(2) Uiso 0.0074(8) 2 1 d
S5 S -0.1780(6) 0.25 -0.2769(2) Uiso 0.0069(8) 2 1 d

loop_
_atom_type_symbol
_atom_type_scat_source
Ta 'International Tables Vol C tables 4.3.1.1'
S 'International Tables Vol C tables 4.3.1.1'

loop_
_reflns_scale_group_code
_reflns_scale_meas_intensity
1 306.693
2 333.589
3 340.076
4 382.289
5 395.654
6 398.948
7 397.444
8 434.270
9 453.222
10 449.703
11 425.593
12 460.596
13 430.648
14 439.116
15 530.453
16 499.034
17 458.042
18 481.850
19 508.112
20 558.244
21 512.722
22 562.251
23 566.093
24 509.998
25 600.550
26 616.389
27 606.962
28 573.331
29 616.557
30 603.453
31 601.827
32 593.180
33 606.659
34 644.710
35 650.512
36 709.263
37 554.279
38 584.321
39 633.028
40 696.042
41 693.105
42 704.847
43 724.153
44 695.875
45 645.870
46 627.098
47 704.782
48 679.846
49 679.722
50 636.609
51 652.694
52 691.218
53 680.646
54 667.518
55 678.812
56 644.257
57 662.402
58 725.638
59 671.102
60 749.842
61 690.886
62 651.457
63 661.851
64 709.052
65 657.613
66 686.133
67 698.970
68 670.290
69 643.174
70 651.801
71 691.819
72 658.030
73 702.008
74 724.594
75 749.394
76 686.347
77 674.883
78 677.724
79 640.252
80 641.469
81 667.916
82 707.612
83 724.409
84 769.033
85 701.371
86 757.054
87 721.274
88 727.070
89 741.580
90 715.456
92 701.857
93 680.718
94 657.256
95 686.437
96 651.310
97 625.187
98 624.649
99 633.149
100 624.222
101 663.366
102 616.460
103 594.164
104 555.748
105 548.398
106 529.510
107 530.845
108 537.452
109 561.709
110 600.636
111 600.480
